data_9005669
loop_
_publ_author_name
'Bosi, F.'
'Lucchesi, S.'
'Reznitskii, L.'

_publ_section_title
;
 Crystal chemistry of the dravite-chromdravite series
 Note: Tourmaline TMpr79f
;
_journal_name_full 'European Journal of Mineralogy'
_journal_page_first 345
_journal_page_last 352
_journal_paper_doi 10.1127/0935-1221/2004/0016-0345
_journal_volume 16
_journal_year 2004
_chemical_compound_source 'Sludyanka crystalline complex, Lake Baikal, Russia'
_chemical_formula_sum
;Al2.682 B3 Ca0.097 Cr3.9 F0.393 Fe0.042 H2.82 K0.014 Mg2.208 Na0.829 O30.607
 Si5.982 Ti0.03 V0.147 Zn0.012
;
_chemical_name_mineral Chromdravite
_space_group_IT_number 160
_symmetry_space_group_name_Hall 'R 3 -2"'
_symmetry_space_group_name_H-M 'R 3 m :H'
_cell_angle_alpha 90
_cell_angle_beta 90
_cell_angle_gamma 120
_cell_formula_units_Z 3
_cell_length_a 16.0204
_cell_length_b 16.0204
_cell_length_c 7.2985
_cell_volume 1622.224
_database_code_amcsd 0007060
_exptl_crystal_density_diffrn 3.270
_cod_original_sg_symbol_H-M 'R 3 m'
_cod_original_formula_sum
;Na.829 Ca.097 K.014 Cr3.9 Mg2.208 V.147 Fe.042 Ti.03 Zn.012 Al2.682 Si5.982
 B3 O30.607 F.393 H2.82
;
_cod_database_code 9005669

loop_
_space_group_symop_operation_xyz
x,y,z
2/3+x,1/3+y,1/3+z
1/3+x,2/3+y,2/3+z
x,x-y,z
2/3+x,1/3+x-y,1/3+z
1/3+x,2/3+x-y,2/3+z
-y,-x,z
2/3-y,1/3-x,1/3+z
1/3-y,2/3-x,2/3+z
-x+y,y,z
2/3-x+y,1/3+y,1/3+z
1/3-x+y,2/3+y,2/3+z
-y,x-y,z
2/3-y,1/3+x-y,1/3+z
1/3-y,2/3+x-y,2/3+z
-x+y,-x,z
2/3-x+y,1/3-x,1/3+z
1/3-x+y,2/3-x,2/3+z

loop_
_atom_site_label
_atom_site_fract_x
_atom_site_fract_y
_atom_site_fract_z
_atom_site_occupancy
_atom_site_U_iso_or_equiv
_atom_site_type_symbol
_atom_site_attached_hydrogens
NaX 0.00000 0.00000 0.22510 0.82900 0.01790 Na 0
CaX 0.00000 0.00000 0.22510 0.09700 0.01790 Ca 0
KX 0.00000 0.00000 0.22510 0.01400 0.01790 K 0
CrY 0.12337 0.06168 0.63729 0.76600 0.00440 Cr 0
MgY 0.12337 0.06168 0.63729 0.15800 0.00440 Mg 0
V3+Y 0.12337 0.06168 0.63729 0.04900 0.00440 V 0
Fe2+Y 0.12337 0.06168 0.63729 0.01400 0.00440 Fe 0
Ti4+Y 0.12337 0.06168 0.63729 0.01000 0.00440 Ti 0
ZnY 0.12337 0.06168 0.63729 0.00400 0.00440 Zn 0
AlZ 0.29783 0.26189 0.60889 0.44400 0.00530 Al 0
MgZ 0.29783 0.26189 0.60889 0.28900 0.00530 Mg 0
CrZ 0.29783 0.26189 0.60889 0.26700 0.00530 Cr 0
SiT 0.19032 0.18856 0.00000 0.99700 0.00430 Si 0
AlT 0.19032 0.18856 0.00000 0.00300 0.00430 Al 0
B 0.10995 0.21990 0.45420 1.00000 0.00490 B 0
O1W 0.00000 0.00000 0.76530 0.60700 0.00600 O 0
F1W 0.00000 0.00000 0.76530 0.39300 0.00600 F 0
O2 0.06030 0.12060 0.48820 1.00000 0.00640 O 0
O3V 0.25690 0.12845 0.50980 1.00000 0.00920 O 0
O4 0.09258 0.18516 0.07170 1.00000 0.00920 O 0
O5 0.18270 0.09135 0.09160 1.00000 0.00860 O 0
O6 0.19182 0.18237 0.77960 1.00000 0.00680 O 0
O7 0.28347 0.28306 0.07370 1.00000 0.00860 O 0
O8 0.20776 0.26828 0.43830 1.00000 0.00980 O 0
H3V 0.24800 0.12400 0.38200 0.94000 0.07000 H 0

loop_
_cod_changelog_entry_id
_cod_changelog_entry_author
_cod_changelog_entry_date
_cod_changelog_entry_text
1
;cod-tools version 3.8.0
Id: cif_guess_AMCSD_atom_types 9581 2023-05-17 12:35:41Z saulius
;
2023-05-23T09:18:45+03:00
;Derived atom types and hydrogen counts
from atom names that follow the AMCSD naming convention
(Wat == water, O-H == hydroxyl).
;

loop_
_cod_related_entry_id
_cod_related_entry_database
_cod_related_entry_code
1 AMCSD 0007060
